data_7151907
loop_
_publ_author_name
'Jiang, Bo'
'Wang, Xiang'
'Shi, Feng'
'Tu, Shu-Jiang'
'Li, Guigen'

_publ_section_title
;
 New multicomponent cyclization: domino synthesis of pentasubstituted
 pyridines under solvent-free conditions.
;
_journal_issue 11
_journal_name_full 'Organic &amp; biomolecular chemistry'
_journal_page_first 4025
_journal_page_last 4028
_journal_paper_doi 10.1039/c0ob01258k
_journal_volume 9
_journal_year 2011
_chemical_formula_sum 'C16 H19 N5'
_chemical_formula_weight 281.36
_chemical_name_systematic
;
?
;
_space_group_IT_number 15
_symmetry_cell_setting monoclinic
_symmetry_space_group_name_Hall '-C 2yc'
_symmetry_space_group_name_H-M 'C 1 2/c 1'
_atom_sites_solution_hydrogens geom
_atom_sites_solution_primary direct
_atom_sites_solution_secondary difmap
_audit_creation_method SHELXL-97
_cell_angle_alpha 90.00
_cell_angle_beta 102.451(2)
_cell_angle_gamma 90.00
_cell_formula_units_Z 8
_cell_length_a 9.0838(14)
_cell_length_b 24.279(2)
_cell_length_c 14.5751(18)
_cell_measurement_reflns_used 1359
_cell_measurement_temperature 298(2)
_cell_measurement_theta_max 28.236
_cell_measurement_theta_min 2.205
_cell_volume 3138.9(7)
_computing_cell_refinement 'Bruker SMART'
_computing_data_collection 'Bruker SMART'
_computing_data_reduction 'Bruker SHELXTL'
_computing_molecular_graphics 'Bruker SHELXTL'
_computing_publication_material 'Bruker SHELXTL'
_computing_structure_refinement 'SHELXL-97 (Sheldrick, 1997)'
_computing_structure_solution 'SHELXS-97 (Sheldrick, 1990)'
_diffrn_ambient_temperature 298(2)
_diffrn_measured_fraction_theta_full 0.998
_diffrn_measured_fraction_theta_max 0.998
_diffrn_measurement_device_type 'CCD area detector'
_diffrn_measurement_method 'phi and omega scans'
_diffrn_radiation_monochromator graphite
_diffrn_radiation_source 'fine-focus sealed tube'
_diffrn_radiation_type MoK\a
_diffrn_radiation_wavelength 0.71073
_diffrn_reflns_av_R_equivalents 0.0962
_diffrn_reflns_av_sigmaI/netI 0.0896
_diffrn_reflns_limit_h_max 10
_diffrn_reflns_limit_h_min -10
_diffrn_reflns_limit_k_max 28
_diffrn_reflns_limit_k_min -28
_diffrn_reflns_limit_l_max 17
_diffrn_reflns_limit_l_min -16
_diffrn_reflns_number 8272
_diffrn_reflns_theta_full 25.01
_diffrn_reflns_theta_max 25.01
_diffrn_reflns_theta_min 1.68
_exptl_absorpt_coefficient_mu 0.075
_exptl_absorpt_correction_T_max 0.9933
_exptl_absorpt_correction_T_min 0.9815
_exptl_absorpt_correction_type multi-scan
_exptl_absorpt_process_details sadabs
_exptl_crystal_colour 'pale yellow'
_exptl_crystal_density_diffrn 1.191
_exptl_crystal_density_method 'not measured'
_exptl_crystal_description block
_exptl_crystal_F_000 1200
_exptl_crystal_size_max 0.25
_exptl_crystal_size_mid 0.12
_exptl_crystal_size_min 0.09
_refine_diff_density_max 0.313
_refine_diff_density_min -0.258
_refine_diff_density_rms 0.049
_refine_ls_extinction_method none
_refine_ls_goodness_of_fit_ref 1.052
_refine_ls_hydrogen_treatment constr
_refine_ls_matrix_type full
_refine_ls_number_parameters 190
_refine_ls_number_reflns 2770
_refine_ls_number_restraints 0
_refine_ls_restrained_S_all 1.052
_refine_ls_R_factor_all 0.1430
_refine_ls_R_factor_gt 0.0721
_refine_ls_shift/su_max 0.001
_refine_ls_shift/su_mean 0.000
_refine_ls_structure_factor_coef Fsqd
_refine_ls_weighting_details 'calc w=1/[\s^2^(Fo^2^)+(0.0828P)^2^+0.0000P] where P=(Fo^2^+2Fc^2^)/3'
_refine_ls_weighting_scheme calc
_refine_ls_wR_factor_gt 0.1719
_refine_ls_wR_factor_ref 0.1987
_reflns_number_gt 1373
_reflns_number_total 2770
_reflns_threshold_expression >2sigma(I)
_cod_data_source_file c0ob01258k.txt
_cod_data_source_block 090220a
_cod_depositor_comments
;
The following automatic conversions were performed:

'_symmetry_cell_setting' value 'Monoclinic' changed to 'monoclinic'
according to /home/saulius/struct/CIF-dictionaries/cif_core.dic
dictionary named 'cif_core.dic' version 2.4.1 from 2010-06-29.

Automatic conversion script
Id: cif_fix_values 1715 2011-07-08 13:25:40Z adriana 
;
_cod_original_sg_symbol_H-M C2/c
_cod_database_code 7151907

loop_
_symmetry_equiv_pos_as_xyz
'x, y, z'
'-x, y, -z+1/2'
'x+1/2, y+1/2, z'
'-x+1/2, y+1/2, -z+1/2'
'-x, -y, -z'
'x, -y, z-1/2'
'-x+1/2, -y+1/2, -z'
'x+1/2, -y+1/2, z-1/2'

loop_
_atom_site_label
_atom_site_type_symbol
_atom_site_fract_x
_atom_site_fract_y
_atom_site_fract_z
_atom_site_U_iso_or_equiv
_atom_site_adp_type
_atom_site_occupancy
_atom_site_symmetry_multiplicity
_atom_site_calc_flag
_atom_site_refinement_flags
_atom_site_disorder_assembly
_atom_site_disorder_group
N1 N 0.4896(3) 0.07355(11) 1.12388(17) 0.0436(7) Uani 1 1 d . . .
N2 N 0.6988(3) 0.05700(12) 1.23599(18) 0.0548(8) Uani 1 1 d . . .
H2A H 0.6444 0.0624 1.2767 0.066 Uiso 1 1 calc R . .
H2B H 0.7928 0.0491 1.2543 0.066 Uiso 1 1 calc R . .
N3 N 0.9971(3) 0.02303(14) 1.1251(2) 0.0703(10) Uani 1 1 d . . .
N4 N 0.7289(3) 0.05221(12) 0.91381(17) 0.0522(8) Uani 1 1 d . . .
H4A H 0.8226 0.0431 0.9278 0.063 Uiso 1 1 calc R . .
H4B H 0.6840 0.0566 0.8560 0.063 Uiso 1 1 calc R . .
N5 N 0.3551(4) 0.08063(15) 0.7912(2) 0.0744(10) Uani 1 1 d . . .
C1 C 0.6380(3) 0.06091(13) 1.1456(2) 0.0402(8) Uani 1 1 d . . .
C2 C 0.7215(3) 0.05283(13) 1.0766(2) 0.0407(8) Uani 1 1 d . . .
C3 C 0.6535(3) 0.05946(13) 0.9816(2) 0.0406(8) Uani 1 1 d . . .
C4 C 0.4994(3) 0.07344(13) 0.9614(2) 0.0421(8) Uani 1 1 d . . .
C5 C 0.4233(3) 0.07915(13) 1.0338(2) 0.0419(8) Uani 1 1 d . . .
C6 C 0.2590(3) 0.09180(14) 1.0138(2) 0.0492(9) Uani 1 1 d . . .
H6A H 0.2162 0.0762 1.0636 0.059 Uiso 1 1 calc R . .
H6B H 0.2111 0.0738 0.9556 0.059 Uiso 1 1 calc R . .
C7 C 0.2220(4) 0.15173(17) 1.0057(3) 0.0729(12) Uani 1 1 d . . .
H7A H 0.2590 0.1673 0.9536 0.087 Uiso 1 1 calc R . .
H7B H 0.2725 0.1704 1.0627 0.087 Uiso 1 1 calc R . .
C8 C 0.0524(4) 0.1615(2) 0.9900(4) 0.0990(16) Uani 1 1 d . . .
H8A H 0.0027 0.1384 0.9382 0.119 Uiso 1 1 calc R . .
H8B H 0.0193 0.1494 1.0457 0.119 Uiso 1 1 calc R . .
C9 C 0.0019(5) 0.2172(2) 0.9701(5) 0.1119(19) Uani 1 1 d . . .
H9 H 0.0465 0.2437 1.0132 0.134 Uiso 1 1 calc R . .
C10 C -0.1006(5) 0.2350(2) 0.8977(4) 0.1027(17) Uani 1 1 d . . .
C11 C -0.1513(6) 0.2932(2) 0.8840(5) 0.140(3) Uani 1 1 d . . .
H11A H -0.1793 0.3075 0.9400 0.169 Uiso 1 1 calc R . .
H11B H -0.0722 0.3162 0.8692 0.169 Uiso 1 1 calc R . .
C12 C -0.2827(7) 0.2915(3) 0.8047(6) 0.157(3) Uani 1 1 d . . .
H12A H -0.3751 0.2911 0.8278 0.188 Uiso 1 1 calc R . .
H12B H -0.2836 0.3238 0.7654 0.188 Uiso 1 1 calc R . .
C13 C -0.2720(8) 0.2418(3) 0.7505(6) 0.168(3) Uani 1 1 d . . .
H13A H -0.2179 0.2491 0.7012 0.201 Uiso 1 1 calc R . .
H13B H -0.3715 0.2279 0.7222 0.201 Uiso 1 1 calc R . .
C14 C -0.1878(7) 0.2016(2) 0.8202(5) 0.148(3) Uani 1 1 d . . .
H14A H -0.2573 0.1775 0.8429 0.178 Uiso 1 1 calc R . .
H14B H -0.1210 0.1793 0.7918 0.178 Uiso 1 1 calc R . .
C15 C 0.8744(4) 0.03671(14) 1.1034(2) 0.0471(9) Uani 1 1 d . . .
C16 C 0.4197(3) 0.07813(15) 0.8671(2) 0.0493(9) Uani 1 1 d . . .

loop_
_atom_site_aniso_label
_atom_site_aniso_U_11
_atom_site_aniso_U_22
_atom_site_aniso_U_33
_atom_site_aniso_U_23
_atom_site_aniso_U_13
_atom_site_aniso_U_12
N1 0.0322(14) 0.070(2) 0.0272(14) 0.0040(13) 0.0028(12) 0.0022(12)
N2 0.0378(15) 0.097(2) 0.0277(15) 0.0021(15) 0.0032(13) 0.0084(14)
N3 0.0410(17) 0.115(3) 0.053(2) 0.0062(19) 0.0043(15) 0.0095(17)
N4 0.0420(15) 0.085(2) 0.0294(15) 0.0034(14) 0.0066(13) 0.0070(14)
N5 0.068(2) 0.115(3) 0.0372(18) 0.0035(18) 0.0040(17) 0.0184(19)
C1 0.0346(17) 0.055(2) 0.0278(17) -0.0006(15) 0.0005(14) 0.0003(14)
C2 0.0306(15) 0.058(2) 0.0315(18) 0.0028(15) 0.0018(14) -0.0003(14)
C3 0.0392(17) 0.051(2) 0.0306(18) -0.0005(15) 0.0066(15) -0.0012(14)
C4 0.0372(16) 0.057(2) 0.0297(17) 0.0018(15) 0.0028(14) 0.0010(14)
C5 0.0387(17) 0.050(2) 0.0348(19) 0.0032(15) 0.0035(15) 0.0019(14)
C6 0.0376(17) 0.067(3) 0.0397(19) 0.0046(17) 0.0012(15) 0.0043(16)
C7 0.047(2) 0.077(3) 0.092(3) 0.003(2) 0.009(2) 0.0092(19)
C8 0.062(3) 0.089(4) 0.147(5) 0.018(3) 0.024(3) 0.025(2)
C9 0.073(3) 0.088(4) 0.164(6) 0.003(4) 0.000(3) 0.011(3)
C10 0.058(3) 0.089(4) 0.145(5) 0.015(3) -0.015(3) 0.001(3)
C11 0.094(4) 0.098(5) 0.207(7) -0.006(4) -0.018(4) 0.013(3)
C12 0.123(5) 0.106(5) 0.207(8) 0.004(5) -0.042(5) 0.026(4)
C13 0.153(6) 0.144(7) 0.174(7) -0.001(6) -0.038(5) 0.027(5)
C14 0.123(5) 0.098(4) 0.190(7) -0.020(4) -0.040(5) 0.022(4)
C15 0.0392(18) 0.068(2) 0.0336(19) 0.0006(17) 0.0078(15) -0.0016(17)
C16 0.0437(19) 0.070(3) 0.033(2) 0.0026(18) 0.0071(17) 0.0091(16)

loop_
_atom_type_symbol
_atom_type_description
_atom_type_scat_dispersion_real
_atom_type_scat_dispersion_imag
_atom_type_scat_source
C C 0.0033 0.0016 'International Tables Vol C Tables 4.2.6.8 and 6.1.1.4'
H H 0.0000 0.0000 'International Tables Vol C Tables 4.2.6.8 and 6.1.1.4'
N N 0.0061 0.0033 'International Tables Vol C Tables 4.2.6.8 and 6.1.1.4'

loop_
_geom_angle_atom_site_label_1
_geom_angle_atom_site_label_2
_geom_angle_atom_site_label_3
_geom_angle
_geom_angle_site_symmetry_1
_geom_angle_site_symmetry_3
_geom_angle_publ_flag
C5 N1 C1 118.1(3) . . ?
C1 N2 H2A 120.0 . . ?
C1 N2 H2B 120.0 . . ?
H2A N2 H2B 120.0 . . ?
C3 N4 H4A 120.0 . . ?
C3 N4 H4B 120.0 . . ?
H4A N4 H4B 120.0 . . ?
N2 C1 N1 115.6(3) . . ?
N2 C1 C2 122.2(3) . . ?
N1 C1 C2 122.1(3) . . ?
C1 C2 C3 120.2(3) . . ?
C1 C2 C15 119.6(3) . . ?
C3 C2 C15 120.2(3) . . ?
N4 C3 C2 122.1(3) . . ?
N4 C3 C4 121.7(3) . . ?
C2 C3 C4 116.2(3) . . ?
C5 C4 C3 120.1(3) . . ?
C5 C4 C16 119.7(3) . . ?
C3 C4 C16 120.1(3) . . ?
N1 C5 C4 123.2(3) . . ?
N1 C5 C6 115.8(3) . . ?
C4 C5 C6 121.0(3) . . ?
C5 C6 C7 114.6(3) . . ?
C5 C6 H6A 108.6 . . ?
C7 C6 H6A 108.6 . . ?
C5 C6 H6B 108.6 . . ?
C7 C6 H6B 108.6 . . ?
H6A C6 H6B 107.6 . . ?
C6 C7 C8 111.5(3) . . ?
C6 C7 H7A 109.3 . . ?
C8 C7 H7A 109.3 . . ?
C6 C7 H7B 109.3 . . ?
C8 C7 H7B 109.3 . . ?
H7A C7 H7B 108.0 . . ?
C9 C8 C7 116.4(4) . . ?
C9 C8 H8A 108.2 . . ?
C7 C8 H8A 108.2 . . ?
C9 C8 H8B 108.2 . . ?
C7 C8 H8B 108.2 . . ?
H8A C8 H8B 107.3 . . ?
C10 C9 C8 127.5(5) . . ?
C10 C9 H9 116.2 . . ?
C8 C9 H9 116.2 . . ?
C9 C10 C14 127.1(5) . . ?
C9 C10 C11 124.3(5) . . ?
C14 C10 C11 108.6(5) . . ?
C12 C11 C10 104.7(5) . . ?
C12 C11 H11A 110.8 . . ?
C10 C11 H11A 110.8 . . ?
C12 C11 H11B 110.8 . . ?
C10 C11 H11B 110.8 . . ?
H11A C11 H11B 108.9 . . ?
C13 C12 C11 108.2(5) . . ?
C13 C12 H12A 110.1 . . ?
C11 C12 H12A 110.1 . . ?
C13 C12 H12B 110.1 . . ?
C11 C12 H12B 110.1 . . ?
H12A C12 H12B 108.4 . . ?
C12 C13 C14 104.9(6) . . ?
C12 C13 H13A 110.8 . . ?
C14 C13 H13A 110.8 . . ?
C12 C13 H13B 110.8 . . ?
C14 C13 H13B 110.8 . . ?
H13A C13 H13B 108.8 . . ?
C10 C14 C13 105.9(5) . . ?
C10 C14 H14A 110.5 . . ?
C13 C14 H14A 110.5 . . ?
C10 C14 H14B 110.5 . . ?
C13 C14 H14B 110.5 . . ?
H14A C14 H14B 108.7 . . ?
N3 C15 C2 179.1(4) . . ?
N5 C16 C4 178.4(4) . . ?

loop_
_geom_bond_atom_site_label_1
_geom_bond_atom_site_label_2
_geom_bond_distance
_geom_bond_site_symmetry_2
_geom_bond_publ_flag
N1 C5 1.329(4) . ?
N1 C1 1.351(4) . ?
N2 C1 1.317(4) . ?
N2 H2A 0.8600 . ?
N2 H2B 0.8600 . ?
N3 C15 1.140(4) . ?
N4 C3 1.330(4) . ?
N4 H4A 0.8600 . ?
N4 H4B 0.8600 . ?
N5 C16 1.137(4) . ?
C1 C2 1.398(4) . ?
C2 C3 1.399(4) . ?
C2 C15 1.414(4) . ?
C3 C4 1.408(4) . ?
C4 C5 1.388(4) . ?
C4 C16 1.413(4) . ?
C5 C6 1.490(4) . ?
C6 C7 1.492(5) . ?
C6 H6A 0.9700 . ?
C6 H6B 0.9700 . ?
C7 C8 1.527(5) . ?
C7 H7A 0.9700 . ?
C7 H7B 0.9700 . ?
C8 C9 1.436(6) . ?
C8 H8A 0.9700 . ?
C8 H8B 0.9700 . ?
C9 C10 1.320(6) . ?
C9 H9 0.9300 . ?
C10 C14 1.474(7) . ?
C10 C11 1.488(7) . ?
C11 C12 1.472(7) . ?
C11 H11A 0.9700 . ?
C11 H11B 0.9700 . ?
C12 C13 1.456(8) . ?
C12 H12A 0.9700 . ?
C12 H12B 0.9700 . ?
C13 C14 1.494(8) . ?
C13 H13A 0.9700 . ?
C13 H13B 0.9700 . ?
C14 H14A 0.9700 . ?
C14 H14B 0.9700 . ?

loop_
_geom_torsion_atom_site_label_1
_geom_torsion_atom_site_label_2
_geom_torsion_atom_site_label_3
_geom_torsion_atom_site_label_4
_geom_torsion
_geom_torsion_site_symmetry_1
_geom_torsion_site_symmetry_2
_geom_torsion_site_symmetry_3
_geom_torsion_site_symmetry_4
_geom_torsion_publ_flag
C5 N1 C1 N2 178.6(3) . . . . ?
C5 N1 C1 C2 -1.0(4) . . . . ?
N2 C1 C2 C3 -177.6(3) . . . . ?
N1 C1 C2 C3 2.1(5) . . . . ?
N2 C1 C2 C15 3.9(5) . . . . ?
N1 C1 C2 C15 -176.5(3) . . . . ?
C1 C2 C3 N4 180.0(3) . . . . ?
C15 C2 C3 N4 -1.5(5) . . . . ?
C1 C2 C3 C4 -1.0(5) . . . . ?
C15 C2 C3 C4 177.6(3) . . . . ?
N4 C3 C4 C5 178.2(3) . . . . ?
C2 C3 C4 C5 -0.9(4) . . . . ?
N4 C3 C4 C16 2.3(5) . . . . ?
C2 C3 C4 C16 -176.7(3) . . . . ?
C1 N1 C5 C4 -1.0(5) . . . . ?
C1 N1 C5 C6 178.6(3) . . . . ?
C3 C4 C5 N1 1.9(5) . . . . ?
C16 C4 C5 N1 177.8(3) . . . . ?
C3 C4 C5 C6 -177.6(3) . . . . ?
C16 C4 C5 C6 -1.8(5) . . . . ?
N1 C5 C6 C7 93.0(4) . . . . ?
C4 C5 C6 C7 -87.4(4) . . . . ?
C5 C6 C7 C8 -177.2(4) . . . . ?
C6 C7 C8 C9 -172.9(5) . . . . ?
C7 C8 C9 C10 125.7(6) . . . . ?
C8 C9 C10 C14 0.2(10) . . . . ?
C8 C9 C10 C11 177.5(6) . . . . ?
C9 C10 C11 C12 -170.3(6) . . . . ?
C14 C10 C11 C12 7.4(8) . . . . ?
C10 C11 C12 C13 -22.6(8) . . . . ?
C11 C12 C13 C14 28.8(8) . . . . ?
C9 C10 C14 C13 -172.6(6) . . . . ?
C11 C10 C14 C13 9.8(8) . . . . ?
C12 C13 C14 C10 -23.4(8) . . . . ?
C1 C2 C15 N3 76(26) . . . . ?
C3 C2 C15 N3 -102(26) . . . . ?
C5 C4 C16 N5 -94(13) . . . . ?
C3 C4 C16 N5 82(13) . . . . ?

loop_
_cod_related_entry_id
_cod_related_entry_database
_cod_related_entry_code
1 ChemSpider 26996227
